data_4025066
loop_
_publ_author_name
'Rodney A. Fernandes'
'Asim K. Chowdhury'

_publ_section_title
;
Total Syntheses of All Stereoisomers of Phenatic Acid B
;
_journal_name_full 'Journal of Organic Chemistry'
_journal_page_first 8826
_journal_page_last 8829
_journal_paper_doi 10.1021/jo901927w
_journal_volume 74
_journal_year 2009
_chemical_formula_sum 'C16 H20 O4'
_chemical_formula_weight 276.32
_chemical_name_systematic
;

 ?

;
_space_group_IT_number 19
_symmetry_cell_setting orthorhombic
_symmetry_space_group_name_Hall 'P 2ac 2ab'
_symmetry_space_group_name_H-M 'P 21 21 21'
_atom_sites_solution_hydrogens geom
_atom_sites_solution_primary direct
_atom_sites_solution_secondary difmap
_audit_creation_method SHELXL-97
_cell_angle_alpha 90.00
_cell_angle_beta 90.00
_cell_angle_gamma 90.00
_cell_formula_units_Z 4
_cell_length_a 7.5161(14)
_cell_length_b 10.5364(15)
_cell_length_c 18.313(3)
_cell_measurement_reflns_used 1591
_cell_measurement_temperature 150(2)
_cell_measurement_theta_max 32.4823
_cell_measurement_theta_min 2.9362
_cell_volume 1450.2(4)
_computing_cell_refinement 'CrysAlis RED, Oxford Diffraction Ltd.,'
_computing_data_collection 'CrysAlis CCD, Oxford Diffraction Ltd.,'
_computing_data_reduction 'CrysAlis RED, Oxford Diffraction Ltd.,'
_computing_molecular_graphics Ortep3
_computing_publication_material Shelx97
_computing_structure_refinement 'SHELXL-97 (Sheldrick, 1997)'
_computing_structure_solution 'SHELXS-97 (Sheldrick, 1997)'
_diffrn_ambient_temperature 150(2)
_diffrn_detector_area_resol_mean 15.9948
_diffrn_measured_fraction_theta_full 0.999
_diffrn_measured_fraction_theta_max 0.999
_diffrn_measurement_device_type 'OXFORD DIFFRACTION XCALIBUR-S'
_diffrn_measurement_method \w/q-scan
_diffrn_radiation_monochromator graphite
_diffrn_radiation_source 'Enhance (Mo) X-ray Source'
_diffrn_radiation_type MoK\a
_diffrn_radiation_wavelength 0.71073
_diffrn_reflns_av_R_equivalents 0.1379
_diffrn_reflns_av_sigmaI/netI 0.1001
_diffrn_reflns_limit_h_max 8
_diffrn_reflns_limit_h_min -8
_diffrn_reflns_limit_k_max 12
_diffrn_reflns_limit_k_min -12
_diffrn_reflns_limit_l_max 21
_diffrn_reflns_limit_l_min -21
_diffrn_reflns_number 12858
_diffrn_reflns_theta_full 25.00
_diffrn_reflns_theta_max 25.00
_diffrn_reflns_theta_min 2.93
_exptl_absorpt_coefficient_mu 0.090
_exptl_absorpt_correction_T_max 0.9857
_exptl_absorpt_correction_T_min 0.9796
_exptl_absorpt_correction_type multi-scan
_exptl_absorpt_process_details
;

CrysAlis RED, Oxford Diffraction Ltd.,

Version 1.171.32.15 (release 10-01-2008 CrysAlis171 .NET)

(compiled Jan 10 2008,16:37:18)

Empirical absorption correction using spherical harmonics,

 implemented in SCALE3 ABSPACK scaling algorithm.

;
_exptl_crystal_colour colourless
_exptl_crystal_density_diffrn 1.266
_exptl_crystal_density_method 'not measured'
_exptl_crystal_description block
_exptl_crystal_F_000 592
_exptl_crystal_size_max 0.23
_exptl_crystal_size_mid 0.19
_exptl_crystal_size_min 0.16
_refine_diff_density_max 0.155
_refine_diff_density_min -0.164
_refine_diff_density_rms 0.038
_refine_ls_abs_structure_details 'Flack H D (1983), Acta Cryst. A39, 876-881'
_refine_ls_abs_structure_Flack 1.7(19)
_refine_ls_extinction_method none
_refine_ls_goodness_of_fit_ref 0.979
_refine_ls_hydrogen_treatment mixed
_refine_ls_matrix_type full
_refine_ls_number_parameters 200
_refine_ls_number_reflns 2553
_refine_ls_number_restraints 0
_refine_ls_restrained_S_all 0.979
_refine_ls_R_factor_all 0.1030
_refine_ls_R_factor_gt 0.0578
_refine_ls_shift/su_max 0.000
_refine_ls_shift/su_mean 0.000
_refine_ls_structure_factor_coef Fsqd
_refine_ls_weighting_details 'calc w=1/[\s^2^(Fo^2^)+(0.0334P)^2^+0.0000P] where P=(Fo^2^+2Fc^2^)/3'
_refine_ls_weighting_scheme calc
_refine_ls_wR_factor_gt 0.0858
_refine_ls_wR_factor_ref 0.0980
_reflns_number_gt 1665
_reflns_number_total 2553
_reflns_threshold_expression >2sigma(I)
_cod_data_source_file jo901927w_si_002.cif
_cod_data_source_block raf001_COMPOUND_16b
_cod_depositor_comments
;
The following automatic conversions were performed:
'_symmetry_cell_setting' value 'Orthorhombic' changed to 'orthorhombic'
according to '/home/saulius/struct/CIF-dictionaries/cif_core.dic'
dictionary named 'cif_core.dic' version 2.4.1 from 2010-06-29.

Automatic conversion script
Id: cif_fix_enum 1527 2010-12-29 10:47:43Z saulius 
;
_cod_database_code 4025066

loop_
_symmetry_equiv_pos_as_xyz
'x, y, z'
'-x+1/2, -y, z+1/2'
'x+1/2, -y+1/2, -z'
'-x, y+1/2, -z+1/2'

loop_
_atom_site_label
_atom_site_type_symbol
_atom_site_fract_x
_atom_site_fract_y
_atom_site_fract_z
_atom_site_U_iso_or_equiv
_atom_site_adp_type
_atom_site_occupancy
_atom_site_symmetry_multiplicity
_atom_site_calc_flag
_atom_site_refinement_flags
_atom_site_disorder_assembly
_atom_site_disorder_group
O1 O 0.2010(3) -0.09797(19) 0.51105(11) 0.0322(6) Uani 1 1 d . . .
O2 O 0.1017(3) 0.0203(2) 0.72317(12) 0.0351(6) Uani 1 1 d . . .
O3 O -0.1252(3) 0.1769(2) 0.65102(12) 0.0368(6) Uani 1 1 d . . .
O4 O -0.2312(3) 0.2836(2) 0.74656(13) 0.0488(7) Uani 1 1 d . . .
C1 C 0.2823(4) 0.0130(3) 0.53728(16) 0.0269(8) Uani 1 1 d . . .
C2 C 0.4151(4) 0.0710(3) 0.49567(17) 0.0277(8) Uani 1 1 d . . .
C3 C 0.4843(4) 0.1865(3) 0.52122(17) 0.0299(8) Uani 1 1 d . . .
H3 H 0.5740 0.2279 0.4935 0.036 Uiso 1 1 calc R . .
C4 C 0.4266(5) 0.2421(3) 0.58528(17) 0.0296(9) Uani 1 1 d . . .
C5 C 0.2965(5) 0.1788(3) 0.62605(16) 0.0299(8) Uani 1 1 d . . .
H5 H 0.2567 0.2147 0.6707 0.036 Uiso 1 1 calc R . .
C6 C 0.2239(4) 0.0640(3) 0.60244(17) 0.0285(8) Uani 1 1 d . . .
C7 C 0.2960(5) -0.2125(3) 0.52835(19) 0.0452(10) Uani 1 1 d . . .
H7A H 0.4212 -0.2029 0.5144 0.068 Uiso 1 1 calc R . .
H7B H 0.2437 -0.2838 0.5015 0.068 Uiso 1 1 calc R . .
H7C H 0.2880 -0.2288 0.5809 0.068 Uiso 1 1 calc R . .
C8 C 0.4799(5) 0.0176(3) 0.42422(16) 0.0391(10) Uani 1 1 d . . .
H8A H 0.4945 0.0866 0.3888 0.059 Uiso 1 1 calc R . .
H8B H 0.3929 -0.0437 0.4056 0.059 Uiso 1 1 calc R . .
H8C H 0.5944 -0.0249 0.4317 0.059 Uiso 1 1 calc R . .
C9 C 0.4970(5) 0.3701(3) 0.60975(18) 0.0399(10) Uani 1 1 d . . .
H9A H 0.6225 0.3778 0.5960 0.060 Uiso 1 1 calc R . .
H9B H 0.4856 0.3775 0.6629 0.060 Uiso 1 1 calc R . .
H9C H 0.4283 0.4378 0.5862 0.060 Uiso 1 1 calc R . .
C10 C 0.0798(4) -0.0013(3) 0.64683(16) 0.0286(8) Uani 1 1 d . . .
H10 H 0.0862 -0.0947 0.6375 0.034 Uiso 1 1 calc R . .
C11 C -0.1075(4) 0.0451(3) 0.62774(17) 0.0292(8) Uani 1 1 d . . .
H11 H -0.1244 0.0402 0.5737 0.035 Uiso 1 1 calc R . .
C12 C -0.2629(4) -0.0255(3) 0.66603(16) 0.0321(9) Uani 1 1 d . . .
H12 H -0.3696 -0.0228 0.6335 0.038 Uiso 1 1 calc R . .
C13 C -0.2259(5) -0.1618(3) 0.68607(18) 0.0345(9) Uani 1 1 d . . .
C14 C -0.3224(7) -0.2589(4) 0.6658(2) 0.0476(11) Uani 1 1 d . . .
C15 C -0.2977(5) 0.0588(3) 0.73263(19) 0.0385(9) Uani 1 1 d . . .
H15A H -0.4270 0.0669 0.7419 0.046 Uiso 1 1 calc R . .
H15B H -0.2402 0.0231 0.7767 0.046 Uiso 1 1 calc R . .
C16 C -0.2189(5) 0.1842(3) 0.71360(19) 0.0359(9) Uani 1 1 d . . .
H14A H -0.301(5) -0.346(3) 0.6851(16) 0.050(11) Uiso 1 1 d . . .
H13 H -0.117(5) -0.176(3) 0.7199(18) 0.067(12) Uiso 1 1 d . . .
H14B H -0.428(5) -0.251(3) 0.6377(18) 0.048(12) Uiso 1 1 d . . .
H102 H 0.139(6) -0.041(3) 0.741(2) 0.078(18) Uiso 1 1 d . . .

loop_
_atom_site_aniso_label
_atom_site_aniso_U_11
_atom_site_aniso_U_22
_atom_site_aniso_U_33
_atom_site_aniso_U_23
_atom_site_aniso_U_13
_atom_site_aniso_U_12
O1 0.0308(13) 0.0322(13) 0.0337(13) -0.0001(11) -0.0060(12) 0.0034(13)
O2 0.0386(14) 0.0433(17) 0.0235(14) 0.0063(13) 0.0000(12) 0.0004(14)
O3 0.0329(14) 0.0360(15) 0.0415(14) 0.0117(12) 0.0021(13) -0.0002(13)
O4 0.0506(17) 0.0402(15) 0.0557(17) -0.0105(13) 0.0017(14) -0.0024(15)
C1 0.0218(17) 0.034(2) 0.0251(18) 0.0023(15) -0.0059(16) -0.0015(19)
C2 0.0222(18) 0.038(2) 0.0231(18) 0.0005(16) 0.0017(16) 0.0029(18)
C3 0.0269(19) 0.037(2) 0.0258(19) 0.0085(17) 0.0055(15) -0.0009(18)
C4 0.0254(19) 0.034(2) 0.029(2) 0.0044(16) -0.0002(17) -0.0041(19)
C5 0.0302(19) 0.040(2) 0.0201(17) 0.0006(16) -0.0023(17) 0.003(2)
C6 0.025(2) 0.039(2) 0.0216(17) 0.0060(15) -0.0007(17) 0.0002(19)
C7 0.043(2) 0.036(2) 0.056(3) 0.0007(18) -0.006(2) 0.001(2)
C8 0.039(2) 0.043(2) 0.035(2) 0.0044(19) 0.0076(18) 0.000(2)
C9 0.037(2) 0.039(2) 0.043(2) 0.0000(19) 0.008(2) -0.004(2)
C10 0.0308(19) 0.0313(19) 0.0237(19) 0.0018(16) -0.0010(17) -0.0013(19)
C11 0.029(2) 0.035(2) 0.0232(18) 0.0045(15) -0.0007(17) -0.0022(19)
C12 0.025(2) 0.045(2) 0.026(2) 0.0037(17) -0.0010(17) -0.0018(19)
C13 0.032(2) 0.039(2) 0.032(2) 0.0061(17) 0.0024(19) -0.006(2)
C14 0.054(3) 0.047(3) 0.041(3) 0.005(2) -0.006(2) -0.004(3)
C15 0.032(2) 0.042(2) 0.041(2) 0.0049(17) 0.0042(19) -0.003(2)
C16 0.028(2) 0.042(2) 0.039(2) 0.0085(19) -0.0023(19) 0.000(2)

loop_
_atom_type_symbol
_atom_type_description
_atom_type_scat_dispersion_real
_atom_type_scat_dispersion_imag
_atom_type_scat_source
C C 0.0033 0.0016 'International Tables Vol C Tables 4.2.6.8 and 6.1.1.4'
H H 0.0000 0.0000 'International Tables Vol C Tables 4.2.6.8 and 6.1.1.4'
O O 0.0106 0.0060 'International Tables Vol C Tables 4.2.6.8 and 6.1.1.4'

loop_
_geom_angle_atom_site_label_1
_geom_angle_atom_site_label_2
_geom_angle_atom_site_label_3
_geom_angle
_geom_angle_site_symmetry_1
_geom_angle_site_symmetry_3
_geom_angle_publ_flag
C1 O1 C7 114.0(2) . . ?
C10 O2 H102 109(3) . . ?
C16 O3 C11 110.5(3) . . ?
C6 C1 C2 121.9(3) . . ?
C6 C1 O1 118.8(3) . . ?
C2 C1 O1 119.3(3) . . ?
C1 C2 C3 117.5(3) . . ?
C1 C2 C8 122.8(3) . . ?
C3 C2 C8 119.6(3) . . ?
C4 C3 C2 122.3(3) . . ?
C4 C3 H3 118.8 . . ?
C2 C3 H3 118.8 . . ?
C3 C4 C5 118.1(3) . . ?
C3 C4 C9 121.2(3) . . ?
C5 C4 C9 120.7(3) . . ?
C6 C5 C4 121.4(3) . . ?
C6 C5 H5 119.3 . . ?
C4 C5 H5 119.3 . . ?
C1 C6 C5 118.8(3) . . ?
C1 C6 C10 120.8(3) . . ?
C5 C6 C10 120.4(3) . . ?
O1 C7 H7A 109.5 . . ?
O1 C7 H7B 109.5 . . ?
H7A C7 H7B 109.5 . . ?
O1 C7 H7C 109.5 . . ?
H7A C7 H7C 109.5 . . ?
H7B C7 H7C 109.5 . . ?
C2 C8 H8A 109.5 . . ?
C2 C8 H8B 109.5 . . ?
H8A C8 H8B 109.5 . . ?
C2 C8 H8C 109.5 . . ?
H8A C8 H8C 109.5 . . ?
H8B C8 H8C 109.5 . . ?
C4 C9 H9A 109.5 . . ?
C4 C9 H9B 109.5 . . ?
H9A C9 H9B 109.5 . . ?
C4 C9 H9C 109.5 . . ?
H9A C9 H9C 109.5 . . ?
H9B C9 H9C 109.5 . . ?
O2 C10 C6 111.7(3) . . ?
O2 C10 C11 106.2(3) . . ?
C6 C10 C11 112.9(2) . . ?
O2 C10 H10 108.6 . . ?
C6 C10 H10 108.6 . . ?
C11 C10 H10 108.6 . . ?
O3 C11 C10 108.8(3) . . ?
O3 C11 C12 104.8(3) . . ?
C10 C11 C12 115.8(2) . . ?
O3 C11 H11 109.1 . . ?
C10 C11 H11 109.1 . . ?
C12 C11 H11 109.1 . . ?
C13 C12 C15 113.0(3) . . ?
C13 C12 C11 115.3(3) . . ?
C15 C12 C11 102.1(3) . . ?
C13 C12 H12 108.7 . . ?
C15 C12 H12 108.7 . . ?
C11 C12 H12 108.7 . . ?
C14 C13 C12 125.0(4) . . ?
C14 C13 H13 119.5(19) . . ?
C12 C13 H13 115.5(19) . . ?
C13 C14 H14A 122(2) . . ?
C13 C14 H14B 123(2) . . ?
H14A C14 H14B 114(3) . . ?
C16 C15 C12 105.1(3) . . ?
C16 C15 H15A 110.7 . . ?
C12 C15 H15A 110.7 . . ?
C16 C15 H15B 110.7 . . ?
C12 C15 H15B 110.7 . . ?
H15A C15 H15B 108.8 . . ?
O4 C16 O3 120.8(3) . . ?
O4 C16 C15 128.3(3) . . ?
O3 C16 C15 110.9(3) . . ?

loop_
_geom_bond_atom_site_label_1
_geom_bond_atom_site_label_2
_geom_bond_distance
_geom_bond_site_symmetry_2
_geom_bond_publ_flag
O1 C1 1.404(4) . ?
O1 C7 1.437(4) . ?
O2 C10 1.426(4) . ?
O2 H102 0.77(4) . ?
O3 C16 1.347(4) . ?
O3 C11 1.459(4) . ?
O4 C16 1.213(4) . ?
C1 C6 1.380(4) . ?
C1 C2 1.397(4) . ?
C2 C3 1.404(4) . ?
C2 C8 1.505(4) . ?
C3 C4 1.381(4) . ?
C3 H3 0.9500 . ?
C4 C5 1.400(4) . ?
C4 C9 1.516(4) . ?
C5 C6 1.395(4) . ?
C5 H5 0.9500 . ?
C6 C10 1.519(4) . ?
C7 H7A 0.9800 . ?
C7 H7B 0.9800 . ?
C7 H7C 0.9800 . ?
C8 H8A 0.9800 . ?
C8 H8B 0.9800 . ?
C8 H8C 0.9800 . ?
C9 H9A 0.9800 . ?
C9 H9B 0.9800 . ?
C9 H9C 0.9800 . ?
C10 C11 1.530(5) . ?
C10 H10 1.0000 . ?
C11 C12 1.552(4) . ?
C11 H11 1.0000 . ?
C12 C13 1.508(4) . ?
C12 C15 1.532(4) . ?
C12 H12 1.0000 . ?
C13 C14 1.308(5) . ?
C13 H13 1.04(4) . ?
C14 H14A 1.00(3) . ?
C14 H14B 0.95(4) . ?
C15 C16 1.489(4) . ?
C15 H15A 0.9900 . ?
C15 H15B 0.9900 . ?

loop_
_geom_torsion_atom_site_label_1
_geom_torsion_atom_site_label_2
_geom_torsion_atom_site_label_3
_geom_torsion_atom_site_label_4
_geom_torsion
_geom_torsion_site_symmetry_1
_geom_torsion_site_symmetry_2
_geom_torsion_site_symmetry_3
_geom_torsion_site_symmetry_4
_geom_torsion_publ_flag
C7 O1 C1 C6 -97.0(3) . . . . ?
C7 O1 C1 C2 85.2(3) . . . . ?
C6 C1 C2 C3 -2.1(5) . . . . ?
O1 C1 C2 C3 175.6(3) . . . . ?
C6 C1 C2 C8 -179.6(3) . . . . ?
O1 C1 C2 C8 -1.9(4) . . . . ?
C1 C2 C3 C4 0.6(5) . . . . ?
C8 C2 C3 C4 178.1(3) . . . . ?
C2 C3 C4 C5 1.0(5) . . . . ?
C2 C3 C4 C9 -176.9(3) . . . . ?
C3 C4 C5 C6 -1.2(5) . . . . ?
C9 C4 C5 C6 176.8(3) . . . . ?
C2 C1 C6 C5 1.9(5) . . . . ?
O1 C1 C6 C5 -175.8(3) . . . . ?
C2 C1 C6 C10 -179.7(3) . . . . ?
O1 C1 C6 C10 2.5(4) . . . . ?
C4 C5 C6 C1 -0.3(5) . . . . ?
C4 C5 C6 C10 -178.6(3) . . . . ?
C1 C6 C10 O2 149.0(3) . . . . ?
C5 C6 C10 O2 -32.8(4) . . . . ?
C1 C6 C10 C11 -91.4(4) . . . . ?
C5 C6 C10 C11 86.9(4) . . . . ?
C16 O3 C11 C10 -102.5(3) . . . . ?
C16 O3 C11 C12 21.9(3) . . . . ?
O2 C10 C11 O3 55.3(3) . . . . ?
C6 C10 C11 O3 -67.4(3) . . . . ?
O2 C10 C11 C12 -62.4(3) . . . . ?
C6 C10 C11 C12 174.9(3) . . . . ?
O3 C11 C12 C13 -148.2(3) . . . . ?
C10 C11 C12 C13 -28.4(4) . . . . ?
O3 C11 C12 C15 -25.3(3) . . . . ?
C10 C11 C12 C15 94.5(3) . . . . ?
C15 C12 C13 C14 118.6(4) . . . . ?
C11 C12 C13 C14 -124.4(4) . . . . ?
C13 C12 C15 C16 144.8(3) . . . . ?
C11 C12 C15 C16 20.4(3) . . . . ?
C11 O3 C16 O4 171.4(3) . . . . ?
C11 O3 C16 C15 -8.8(3) . . . . ?
C12 C15 C16 O4 171.4(4) . . . . ?
C12 C15 C16 O3 -8.3(4) . . . . ?

loop_
_cod_related_entry_id
_cod_related_entry_database
_cod_related_entry_code
1 ChemSpider 30659092
